data_1574196
loop_
_publ_author_name
'Mandal, Souvik'
'Zhou, Xiaoguang'
'Bruch, Quinton J.'
'Allen, Rachel N.'
'Giordano, Laurence W.'
'Walker, Nicholas J. I.'
'Emge, Thomas J.'
'Hasanayn, Faraj'
'Miller, Alexander J. M.'
'Malakar, Santanu'
'Goldman, Alan S.'

_publ_section_title
;
 Dinitrogen reduction to ammonia with a pincer-Mo complex: new insights
 into the mechanism of nitride-to-ammonia conversion
;
_journal_issue 17
_journal_name_full 'Chemical Science'
_journal_page_first 7347
_journal_page_last 7365
_journal_paper_doi 10.1039/D5SC00454C
_journal_volume 16
_journal_year 2025
_chemical_formula_sum 'C35 H55 I Mo N P2 S'
_chemical_formula_weight 806.64
_space_group_crystal_system triclinic
_space_group_IT_number 2
_space_group_name_Hall '-P 1'
_space_group_name_H-M_alt 'P -1'
_atom_sites_solution_hydrogens geom
_audit_block_doi 10.5517/ccdc.csd.cc2jkh6t
_audit_creation_method SHELXL-2014/7
_audit_update_record
;
2024-03-14 deposited with the CCDC.	2025-03-20 downloaded from the CCDC.
;
_cell_angle_alpha 76.957(3)
_cell_angle_beta 82.444(3)
_cell_angle_gamma 73.782(3)
_cell_formula_units_Z 2
_cell_length_a 10.0985(17)
_cell_length_b 12.043(2)
_cell_length_c 16.428(3)
_cell_measurement_reflns_used 3435
_cell_measurement_temperature 100(2)
_cell_measurement_theta_max 28.33
_cell_measurement_theta_min 2.38
_cell_volume 1863.9(6)
_computing_cell_refinement 'Bruker SAINT'
_computing_data_collection 'Bruker SMART'
_computing_data_reduction 'Bruker SAINT'
_computing_molecular_graphics 'Bruker SHELXTL'
_computing_publication_material SHELXL-2014/7
_computing_structure_refinement 'SHELXL-2014/7 (Sheldrick, 2014)'
_computing_structure_solution 'SHELXL-2014/7 (Sheldrick, 2014)'
_diffrn_ambient_temperature 100(2)
_diffrn_measured_fraction_theta_full 0.998
_diffrn_measured_fraction_theta_max 0.988
_diffrn_measurement_device_type 'Bruker APEX'
_diffrn_measurement_method '\w scans'
_diffrn_radiation_type MoK\a
_diffrn_radiation_wavelength 0.71073
_diffrn_reflns_av_R_equivalents 0.0548
_diffrn_reflns_av_unetI/netI 0.0938
_diffrn_reflns_Laue_measured_fraction_full 0.998
_diffrn_reflns_Laue_measured_fraction_max 0.988
_diffrn_reflns_limit_h_max 13
_diffrn_reflns_limit_h_min -13
_diffrn_reflns_limit_k_max 16
_diffrn_reflns_limit_k_min -16
_diffrn_reflns_limit_l_max 22
_diffrn_reflns_limit_l_min -22
_diffrn_reflns_number 19263
_diffrn_reflns_point_group_measured_fraction_full 0.998
_diffrn_reflns_point_group_measured_fraction_max 0.988
_diffrn_reflns_theta_full 25.242
_diffrn_reflns_theta_max 28.670
_diffrn_reflns_theta_min 1.276
_diffrn_source 'sealed tube'
_exptl_absorpt_coefficient_mu 1.345
_exptl_absorpt_correction_T_max .9999
_exptl_absorpt_correction_T_min .9240
_exptl_absorpt_correction_type multi-scan
_exptl_absorpt_process_details 'Bruker SAINT (SADABS)'
_exptl_crystal_colour brown
_exptl_crystal_density_diffrn 1.437
_exptl_crystal_description plate
_exptl_crystal_F_000 826
_exptl_crystal_size_max 0.220
_exptl_crystal_size_mid 0.040
_exptl_crystal_size_min 0.020
_refine_diff_density_max 2.315
_refine_diff_density_min -1.209
_refine_diff_density_rms 0.167
_refine_ls_extinction_method none
_refine_ls_goodness_of_fit_ref 1.066
_refine_ls_hydrogen_treatment constr
_refine_ls_matrix_type full
_refine_ls_number_parameters 385
_refine_ls_number_reflns 9502
_refine_ls_number_restraints 0
_refine_ls_restrained_S_all 1.066
_refine_ls_R_factor_all 0.1065
_refine_ls_R_factor_gt 0.0705
_refine_ls_shift/su_max 0.001
_refine_ls_shift/su_mean 0.000
_refine_ls_structure_factor_coef Fsqd
_refine_ls_weighting_details 'w=1/[\s^2^(Fo^2^)+(0.0589P)^2^+4.5102P] where P=(Fo^2^+2Fc^2^)/3'
_refine_ls_weighting_scheme calc
_refine_ls_wR_factor_gt 0.1396
_refine_ls_wR_factor_ref 0.1546
_reflns_Friedel_coverage 0.000
_reflns_number_gt 6611
_reflns_number_total 9502
_reflns_threshold_expression 'I > 2\s(I)'
_cod_data_source_file d5sc00454c3.cif
_cod_data_source_block PSP-Mo-N-I_P-1
_cod_depositor_comments 'Adding full bibliography for 1574195--1574200.cif.'
_cod_original_cell_volume 1863.9(5)
_cod_database_code 1574196
_shelx_shelxl_version_number 2014/7
_shelx_space_group_comment
; 
The symmetry employed for this shelxl refinement is uniquely defined 
by the following loop, which should always be used as a source of 
symmetry information in preference to the above space-group names. 
They are only intended as comments. 
;
_shelx_estimated_absorpt_t_min 0.756
_shelx_estimated_absorpt_t_max 0.974

loop_
_space_group_symop_operation_xyz
'x, y, z'
'-x, -y, -z'

loop_
_atom_site_label
_atom_site_type_symbol
_atom_site_fract_x
_atom_site_fract_y
_atom_site_fract_z
_atom_site_U_iso_or_equiv
_atom_site_adp_type
_atom_site_occupancy
_atom_site_site_symmetry_order
_atom_site_calc_flag
_atom_site_refinement_flags_posn
_atom_site_refinement_flags_adp
_atom_site_refinement_flags_occupancy
_atom_site_disorder_assembly
_atom_site_disorder_group
Mo1 Mo 0.56970(5) 0.12455(5) 0.78488(3) 0.01754(13) Uani 1 1 d . . . . .
N1 N 0.6731(6) 0.0239(5) 0.8503(3) 0.0259(12) Uani 1 1 d . . . . .
I1 I 0.39819(4) 0.01123(4) 0.73076(3) 0.02701(13) Uani 1 1 d . . . . .
S1 S 0.64367(15) 0.29335(13) 0.78474(9) 0.0172(3) Uani 1 1 d . . . . .
P1 P 0.39295(16) 0.22036(14) 0.88822(10) 0.0185(3) Uani 1 1 d . . . . .
P2 P 0.73169(16) 0.13186(14) 0.65536(10) 0.0181(3) Uani 1 1 d . . . . .
C1 C 0.5012(6) 0.4102(5) 0.8087(4) 0.0169(12) Uani 1 1 d . . . . .
C2 C 0.3872(6) 0.3790(5) 0.8560(4) 0.0198(12) Uani 1 1 d . . . . .
C3 C 0.2760(6) 0.4687(6) 0.8762(4) 0.0205(13) Uani 1 1 d . . . . .
H3 H 0.2000 0.4486 0.9111 0.025 Uiso 1 1 calc R U . . .
C4 C 0.2724(6) 0.5865(6) 0.8469(4) 0.0189(12) Uani 1 1 d . . . . .
C5 C 0.3899(6) 0.6143(6) 0.7993(4) 0.0217(13) Uani 1 1 d . . . . .
H5 H 0.3902 0.6947 0.7795 0.026 Uiso 1 1 calc R U . . .
C6 C 0.7129(6) 0.5285(6) 0.5778(4) 0.0218(13) Uani 1 1 d . . . . .
H6 H 0.7040 0.6110 0.5625 0.026 Uiso 1 1 calc R U . . .
C7 C 0.7578(6) 0.4620(6) 0.5162(4) 0.0213(13) Uani 1 1 d . . . . .
C8 C 0.5050(6) 0.5263(6) 0.7807(4) 0.0201(12) Uani 1 1 d . . . . .
C9 C 0.6354(6) 0.5562(5) 0.7295(4) 0.0190(12) Uani 1 1 d . . . . .
C10 C 0.6803(6) 0.4812(6) 0.6607(4) 0.0191(12) Uani 1 1 d . . . . .
C11 C 0.7669(6) 0.3406(6) 0.5385(4) 0.0208(13) Uani 1 1 d . . . . .
H11 H 0.7983 0.2929 0.4974 0.025 Uiso 1 1 calc R U . . .
C12 C 0.7301(6) 0.2890(5) 0.6210(4) 0.0174(12) Uani 1 1 d . . . . .
C13 C 0.6881(6) 0.3612(5) 0.6799(4) 0.0172(12) Uani 1 1 d . . . . .
C14 C 0.1430(7) 0.6810(6) 0.8677(5) 0.0289(15) Uani 1 1 d . . . . .
C15 C 0.1201(8) 0.6690(7) 0.9633(5) 0.0356(18) Uani 1 1 d . . . . .
H15A H 0.0432 0.7340 0.9769 0.053 Uiso 1 1 calc R U . . .
H15B H 0.2042 0.6715 0.9857 0.053 Uiso 1 1 calc R U . . .
H15C H 0.0981 0.5937 0.9883 0.053 Uiso 1 1 calc R U . . .
C16 C 0.0167(7) 0.6612(7) 0.8358(5) 0.0370(18) Uani 1 1 d . . . . .
H16A H -0.0651 0.7247 0.8455 0.055 Uiso 1 1 calc R U . . .
H16B H 0.0015 0.5852 0.8658 0.055 Uiso 1 1 calc R U . . .
H16C H 0.0333 0.6611 0.7757 0.055 Uiso 1 1 calc R U . . .
C17 C 0.1509(8) 0.8051(6) 0.8294(5) 0.0331(16) Uani 1 1 d . . . . .
H17A H 0.0649 0.8608 0.8446 0.050 Uiso 1 1 calc R U . . .
H17B H 0.1639 0.8144 0.7682 0.050 Uiso 1 1 calc R U . . .
H17C H 0.2290 0.8209 0.8502 0.050 Uiso 1 1 calc R U . . .
C18 C 0.6129(7) 0.6876(6) 0.6937(5) 0.0261(14) Uani 1 1 d . . . . .
H18A H 0.6969 0.7019 0.6608 0.039 Uiso 1 1 calc R U . . .
H18B H 0.5919 0.7309 0.7396 0.039 Uiso 1 1 calc R U . . .
H18C H 0.5355 0.7145 0.6576 0.039 Uiso 1 1 calc R U . . .
C19 C 0.7537(6) 0.5213(6) 0.7890(4) 0.0229(14) Uani 1 1 d . . . . .
H19A H 0.8388 0.5340 0.7567 0.034 Uiso 1 1 calc R U . . .
H19B H 0.7684 0.4379 0.8159 0.034 Uiso 1 1 calc R U . . .
H19C H 0.7287 0.5698 0.8319 0.034 Uiso 1 1 calc R U . . .
C20 C 0.7874(7) 0.5200(6) 0.4247(4) 0.0265(14) Uani 1 1 d . . . . .
C21 C 0.8490(11) 0.6239(9) 0.4195(5) 0.058(3) Uani 1 1 d . . . . .
H21A H 0.8768 0.6533 0.3609 0.087 Uiso 1 1 calc R U . . .
H21B H 0.9300 0.5981 0.4526 0.087 Uiso 1 1 calc R U . . .
H21C H 0.7797 0.6871 0.4416 0.087 Uiso 1 1 calc R U . . .
C22 C 0.6539(9) 0.5671(11) 0.3827(6) 0.068(3) Uani 1 1 d . . . . .
H22A H 0.6709 0.6094 0.3256 0.102 Uiso 1 1 calc R U . . .
H22B H 0.5879 0.6212 0.4145 0.102 Uiso 1 1 calc R U . . .
H22C H 0.6157 0.5015 0.3807 0.102 Uiso 1 1 calc R U . . .
C23 C 0.8908(13) 0.4346(9) 0.3786(6) 0.075(4) Uani 1 1 d . . . . .
H23A H 0.9237 0.4778 0.3254 0.090 Uiso 1 1 calc R U . . .
H23B H 0.8468 0.3770 0.3676 0.090 Uiso 1 1 calc R U . . .
H23C H 0.9691 0.3935 0.4129 0.090 Uiso 1 1 calc R U . . .
C24 C 0.4528(7) 0.1812(6) 0.9960(4) 0.0222(13) Uani 1 1 d . . . . .
H24 H 0.4639 0.0945 1.0161 0.027 Uiso 1 1 calc R U . . .
C25 C 0.5943(8) 0.2040(7) 0.9959(4) 0.0309(16) Uani 1 1 d . . . . .
H25A H 0.6074 0.2510 1.0320 0.037 Uiso 1 1 calc R U . . .
H25B H 0.6693 0.1711 0.9598 0.037 Uiso 1 1 calc R U . . .
C26 C 0.3513(8) 0.2436(7) 1.0593(4) 0.0316(16) Uani 1 1 d . . . . .
H26A H 0.3918 0.2222 1.1135 0.047 Uiso 1 1 calc R U . . .
H26B H 0.2650 0.2193 1.0656 0.047 Uiso 1 1 calc R U . . .
H26C H 0.3322 0.3291 1.0392 0.047 Uiso 1 1 calc R U . . .
C27 C 0.2082(6) 0.2213(6) 0.9052(4) 0.0204(13) Uani 1 1 d . . . . .
H27 H 0.1639 0.2723 0.9469 0.024 Uiso 1 1 calc R U . . .
C28 C 0.1343(6) 0.2737(6) 0.8244(4) 0.0255(14) Uani 1 1 d . . . . .
H28A H 0.0360 0.2761 0.8360 0.038 Uiso 1 1 calc R U . . .
H28B H 0.1752 0.2247 0.7827 0.038 Uiso 1 1 calc R U . . .
H28C H 0.1444 0.3539 0.8027 0.038 Uiso 1 1 calc R U . . .
C29 C 0.1941(7) 0.0962(6) 0.9428(4) 0.0257(14) Uani 1 1 d . . . . .
H29A H 0.0963 0.0961 0.9482 0.039 Uiso 1 1 calc R U . . .
H29B H 0.2310 0.0700 0.9982 0.039 Uiso 1 1 calc R U . . .
H29C H 0.2460 0.0426 0.9061 0.039 Uiso 1 1 calc R U . . .
C30 C 0.9137(6) 0.0596(6) 0.6816(4) 0.0227(13) Uani 1 1 d . . . . .
H30 H 0.9191 -0.0255 0.7054 0.027 Uiso 1 1 calc R U . . .
C31 C 0.9548(6) 0.1093(6) 0.7488(4) 0.0257(14) Uani 1 1 d . . . . .
H31A H 1.0476 0.0638 0.7649 0.039 Uiso 1 1 calc R U . . .
H31B H 0.8886 0.1041 0.7979 0.039 Uiso 1 1 calc R U . . .
H31C H 0.9549 0.1920 0.7270 0.039 Uiso 1 1 calc R U . . .
C32 C 1.0194(7) 0.0637(7) 0.6059(4) 0.0311(16) Uani 1 1 d . . . . .
H32A H 1.1124 0.0236 0.6243 0.047 Uiso 1 1 calc R U . . .
H32B H 1.0156 0.1460 0.5797 0.047 Uiso 1 1 calc R U . . .
H32C H 0.9981 0.0240 0.5653 0.047 Uiso 1 1 calc R U . . .
C33 C 0.7186(7) 0.0842(6) 0.5576(4) 0.0224(13) Uani 1 1 d . . . . .
H33 H 0.7959 0.1018 0.5165 0.027 Uiso 1 1 calc R U . . .
C34 C 0.7365(8) -0.0500(6) 0.5775(5) 0.0298(15) Uani 1 1 d . . . . .
H34A H 0.7184 -0.0750 0.5281 0.045 Uiso 1 1 calc R U . . .
H34B H 0.6712 -0.0703 0.6244 0.045 Uiso 1 1 calc R U . . .
H34C H 0.8312 -0.0904 0.5925 0.045 Uiso 1 1 calc R U . . .
C35 C 0.5835(8) 0.1479(7) 0.5187(4) 0.0295(15) Uani 1 1 d . . . . .
H35A H 0.5803 0.1191 0.4679 0.044 Uiso 1 1 calc R U . . .
H35B H 0.5760 0.2328 0.5042 0.044 Uiso 1 1 calc R U . . .
H35C H 0.5064 0.1331 0.5587 0.044 Uiso 1 1 calc R U . . .

loop_
_atom_site_aniso_label
_atom_site_aniso_U_11
_atom_site_aniso_U_22
_atom_site_aniso_U_33
_atom_site_aniso_U_23
_atom_site_aniso_U_13
_atom_site_aniso_U_12
Mo1 0.0143(3) 0.0194(3) 0.0190(3) -0.0057(2) 0.0034(2) -0.0052(2)
N1 0.029(3) 0.029(3) 0.024(3) -0.012(2) 0.004(2) -0.012(3)
I1 0.0196(2) 0.0326(3) 0.0356(3) -0.0174(2) 0.00760(18) -0.01344(18)
S1 0.0134(7) 0.0204(7) 0.0186(7) -0.0068(6) 0.0027(5) -0.0050(6)
P1 0.0170(7) 0.0218(8) 0.0184(8) -0.0066(6) 0.0035(6) -0.0077(6)
P2 0.0139(7) 0.0226(8) 0.0201(8) -0.0083(6) 0.0012(6) -0.0060(6)
C1 0.012(3) 0.022(3) 0.019(3) -0.010(2) 0.001(2) -0.003(2)
C2 0.020(3) 0.022(3) 0.021(3) -0.010(2) 0.004(2) -0.009(3)
C3 0.018(3) 0.025(3) 0.020(3) -0.011(3) 0.008(2) -0.008(3)
C4 0.016(3) 0.024(3) 0.018(3) -0.008(2) 0.000(2) -0.004(2)
C5 0.020(3) 0.021(3) 0.027(3) -0.008(3) 0.000(3) -0.009(3)
C6 0.015(3) 0.027(3) 0.025(3) -0.003(3) 0.001(2) -0.011(3)
C7 0.014(3) 0.026(3) 0.024(3) -0.004(3) 0.002(2) -0.007(3)
C8 0.013(3) 0.028(3) 0.021(3) -0.012(3) 0.003(2) -0.005(2)
C9 0.012(3) 0.024(3) 0.024(3) -0.007(3) 0.005(2) -0.011(2)
C10 0.012(3) 0.028(3) 0.020(3) -0.007(3) 0.002(2) -0.009(2)
C11 0.013(3) 0.032(3) 0.022(3) -0.013(3) 0.003(2) -0.008(3)
C12 0.010(3) 0.022(3) 0.021(3) -0.003(2) -0.005(2) -0.005(2)
C13 0.009(3) 0.026(3) 0.017(3) -0.006(2) 0.001(2) -0.005(2)
C14 0.018(3) 0.030(4) 0.045(4) -0.019(3) 0.001(3) -0.008(3)
C15 0.031(4) 0.029(4) 0.048(5) -0.021(3) 0.016(3) -0.007(3)
C16 0.015(3) 0.045(5) 0.055(5) -0.023(4) 0.003(3) -0.005(3)
C17 0.025(4) 0.034(4) 0.039(4) -0.012(3) 0.004(3) -0.003(3)
C18 0.017(3) 0.024(3) 0.037(4) -0.007(3) 0.006(3) -0.008(3)
C19 0.017(3) 0.033(4) 0.027(3) -0.018(3) 0.007(3) -0.015(3)
C20 0.024(3) 0.033(4) 0.022(3) -0.002(3) -0.002(3) -0.009(3)
C21 0.086(7) 0.084(7) 0.023(4) 0.003(4) 0.002(4) -0.066(6)
C22 0.034(5) 0.131(10) 0.030(5) 0.014(5) -0.008(4) -0.027(6)
C23 0.101(9) 0.051(6) 0.039(5) 0.001(4) 0.039(6) 0.007(6)
C24 0.026(3) 0.025(3) 0.017(3) -0.005(3) 0.001(3) -0.012(3)
C25 0.031(4) 0.042(4) 0.023(3) -0.009(3) -0.005(3) -0.012(3)
C26 0.035(4) 0.040(4) 0.021(3) -0.011(3) 0.002(3) -0.009(3)
C27 0.014(3) 0.022(3) 0.025(3) -0.009(3) 0.006(2) -0.005(2)
C28 0.014(3) 0.027(3) 0.038(4) -0.007(3) -0.002(3) -0.009(3)
C29 0.023(3) 0.027(3) 0.029(4) -0.010(3) 0.006(3) -0.011(3)
C30 0.014(3) 0.026(3) 0.026(3) -0.006(3) -0.003(2) -0.001(3)
C31 0.010(3) 0.029(3) 0.036(4) -0.009(3) -0.003(3) -0.001(2)
C32 0.020(3) 0.047(4) 0.029(4) -0.018(3) 0.005(3) -0.006(3)
C33 0.021(3) 0.025(3) 0.025(3) -0.011(3) 0.005(3) -0.010(3)
C34 0.031(4) 0.029(4) 0.031(4) -0.009(3) 0.006(3) -0.012(3)
C35 0.037(4) 0.036(4) 0.021(3) -0.005(3) -0.004(3) -0.018(3)

loop_
_atom_type_symbol
_atom_type_description
_atom_type_scat_dispersion_real
_atom_type_scat_dispersion_imag
_atom_type_scat_source
C C 0.0033 0.0016 'International Tables Vol C Tables 4.2.6.8 and 6.1.1.4'
H H 0.0000 0.0000 'International Tables Vol C Tables 4.2.6.8 and 6.1.1.4'
N N 0.0061 0.0033 'International Tables Vol C Tables 4.2.6.8 and 6.1.1.4'
P P 0.1023 0.0942 'International Tables Vol C Tables 4.2.6.8 and 6.1.1.4'
S S 0.1246 0.1234 'International Tables Vol C Tables 4.2.6.8 and 6.1.1.4'
Mo Mo -1.6832 0.6857 'International Tables Vol C Tables 4.2.6.8 and 6.1.1.4'
I I -0.4742 1.8119 'International Tables Vol C Tables 4.2.6.8 and 6.1.1.4'

loop_
_citation_id
_citation_doi
_citation_year
1 10.26434/chemrxiv-2024-2v9z2 2024

loop_
_geom_angle_atom_site_label_1
_geom_angle_atom_site_label_2
_geom_angle_atom_site_label_3
_geom_angle
_geom_angle_site_symmetry_1
_geom_angle_site_symmetry_3
_geom_angle_publ_flag
N1 Mo1 S1 101.1(2) . . ?
N1 Mo1 P2 99.34(19) . . ?
S1 Mo1 P2 78.59(5) . . ?
N1 Mo1 P1 99.73(19) . . ?
S1 Mo1 P1 78.50(5) . . ?
P2 Mo1 P1 152.55(6) . . ?
N1 Mo1 I1 107.26(19) . . ?
S1 Mo1 I1 151.62(5) . . ?
P2 Mo1 I1 96.48(4) . . ?
P1 Mo1 I1 96.50(4) . . ?
C1 S1 C13 98.1(3) . . ?
C1 S1 Mo1 110.7(2) . . ?
C13 S1 Mo1 110.4(2) . . ?
C27 P1 C2 103.0(3) . . ?
C27 P1 C24 103.9(3) . . ?
C2 P1 C24 103.0(3) . . ?
C27 P1 Mo1 127.1(2) . . ?
C2 P1 Mo1 104.2(2) . . ?
C24 P1 Mo1 112.8(2) . . ?
C12 P2 C33 104.3(3) . . ?
C12 P2 C30 103.2(3) . . ?
C33 P2 C30 104.0(3) . . ?
C12 P2 Mo1 104.6(2) . . ?
C33 P2 Mo1 127.3(2) . . ?
C30 P2 Mo1 110.9(2) . . ?
C8 C1 C2 122.2(5) . . ?
C8 C1 S1 120.6(5) . . ?
C2 C1 S1 117.3(5) . . ?
C3 C2 C1 118.1(6) . . ?
C3 C2 P1 123.8(5) . . ?
C1 C2 P1 118.1(5) . . ?
C4 C3 C2 122.1(6) . . ?
C4 C3 H3 119.0 . . ?
C2 C3 H3 119.0 . . ?
C3 C4 C5 118.0(6) . . ?
C3 C4 C14 119.3(6) . . ?
C5 C4 C14 122.7(6) . . ?
C8 C5 C4 121.3(6) . . ?
C8 C5 H5 119.4 . . ?
C4 C5 H5 119.4 . . ?
C7 C6 C10 123.6(6) . . ?
C7 C6 H6 118.2 . . ?
C10 C6 H6 118.2 . . ?
C6 C7 C11 118.0(6) . . ?
C6 C7 C20 121.3(6) . . ?
C11 C7 C20 120.6(6) . . ?
C1 C8 C5 118.4(6) . . ?
C1 C8 C9 120.1(5) . . ?
C5 C8 C9 121.5(6) . . ?
C18 C9 C10 112.3(5) . . ?
C18 C9 C19 106.6(5) . . ?
C10 C9 C19 108.2(5) . . ?
C18 C9 C8 112.4(5) . . ?
C10 C9 C8 108.7(5) . . ?
C19 C9 C8 108.4(5) . . ?
C6 C10 C13 116.6(6) . . ?
C6 C10 C9 122.8(6) . . ?
C13 C10 C9 120.6(5) . . ?
C7 C11 C12 120.6(6) . . ?
C7 C11 H11 119.7 . . ?
C12 C11 H11 119.7 . . ?
C13 C12 C11 118.0(6) . . ?
C13 C12 P2 118.1(5) . . ?
C11 C12 P2 123.9(5) . . ?
C10 C13 C12 123.1(6) . . ?
C10 C13 S1 119.6(5) . . ?
C12 C13 S1 117.3(5) . . ?
C17 C14 C4 113.8(6) . . ?
C17 C14 C16 107.8(6) . . ?
C4 C14 C16 109.2(5) . . ?
C17 C14 C15 108.6(6) . . ?
C4 C14 C15 109.0(6) . . ?
C16 C14 C15 108.3(6) . . ?
C14 C15 H15A 109.5 . . ?
C14 C15 H15B 109.5 . . ?
H15A C15 H15B 109.5 . . ?
C14 C15 H15C 109.5 . . ?
H15A C15 H15C 109.5 . . ?
H15B C15 H15C 109.5 . . ?
C14 C16 H16A 109.5 . . ?
C14 C16 H16B 109.5 . . ?
H16A C16 H16B 109.5 . . ?
C14 C16 H16C 109.5 . . ?
H16A C16 H16C 109.5 . . ?
H16B C16 H16C 109.5 . . ?
C14 C17 H17A 109.5 . . ?
C14 C17 H17B 109.5 . . ?
H17A C17 H17B 109.5 . . ?
C14 C17 H17C 109.5 . . ?
H17A C17 H17C 109.5 . . ?
H17B C17 H17C 109.5 . . ?
C9 C18 H18A 109.5 . . ?
C9 C18 H18B 109.5 . . ?
H18A C18 H18B 109.5 . . ?
C9 C18 H18C 109.5 . . ?
H18A C18 H18C 109.5 . . ?
H18B C18 H18C 109.5 . . ?
C9 C19 H19A 109.5 . . ?
C9 C19 H19B 109.5 . . ?
H19A C19 H19B 109.5 . . ?
C9 C19 H19C 109.5 . . ?
H19A C19 H19C 109.5 . . ?
H19B C19 H19C 109.5 . . ?
C22 C20 C23 111.1(8) . . ?
C22 C20 C21 107.5(8) . . ?
C23 C20 C21 106.5(8) . . ?
C22 C20 C7 109.0(6) . . ?
C23 C20 C7 111.4(6) . . ?
C21 C20 C7 111.2(6) . . ?
C20 C21 H21A 109.5 . . ?
C20 C21 H21B 109.5 . . ?
H21A C21 H21B 109.5 . . ?
C20 C21 H21C 109.5 . . ?
H21A C21 H21C 109.5 . . ?
H21B C21 H21C 109.5 . . ?
C20 C22 H22A 109.5 . . ?
C20 C22 H22B 109.5 . . ?
H22A C22 H22B 109.5 . . ?
C20 C22 H22C 109.5 . . ?
H22A C22 H22C 109.5 . . ?
H22B C22 H22C 109.5 . . ?
C20 C23 H23A 109.5 . . ?
C20 C23 H23B 109.5 . . ?
H23A C23 H23B 109.5 . . ?
C20 C23 H23C 109.5 . . ?
H23A C23 H23C 109.5 . . ?
H23B C23 H23C 109.5 . . ?
C26 C24 C25 109.5(6) . . ?
C26 C24 P1 114.1(5) . . ?
C25 C24 P1 111.2(4) . . ?
C26 C24 H24 107.2 . . ?
C25 C24 H24 107.2 . . ?
P1 C24 H24 107.2 . . ?
C24 C25 H25A 120.0 . . ?
C24 C25 H25B 120.0 . . ?
H25A C25 H25B 120.0 . . ?
C24 C26 H26A 109.5 . . ?
C24 C26 H26B 109.5 . . ?
H26A C26 H26B 109.5 . . ?
C24 C26 H26C 109.5 . . ?
H26A C26 H26C 109.5 . . ?
H26B C26 H26C 109.5 . . ?
C28 C27 C29 111.8(5) . . ?
C28 C27 P1 111.4(4) . . ?
C29 C27 P1 109.7(4) . . ?
C28 C27 H27 107.9 . . ?
C29 C27 H27 107.9 . . ?
P1 C27 H27 107.9 . . ?
C27 C28 H28A 109.5 . . ?
C27 C28 H28B 109.5 . . ?
H28A C28 H28B 109.5 . . ?
C27 C28 H28C 109.5 . . ?
H28A C28 H28C 109.5 . . ?
H28B C28 H28C 109.5 . . ?
C27 C29 H29A 109.5 . . ?
C27 C29 H29B 109.5 . . ?
H29A C29 H29B 109.5 . . ?
C27 C29 H29C 109.5 . . ?
H29A C29 H29C 109.5 . . ?
H29B C29 H29C 109.5 . . ?
C31 C30 C32 109.8(5) . . ?
C31 C30 P2 112.0(4) . . ?
C32 C30 P2 114.0(5) . . ?
C31 C30 H30 106.9 . . ?
C32 C30 H30 106.9 . . ?
P2 C30 H30 106.9 . . ?
C30 C31 H31A 109.5 . . ?
C30 C31 H31B 109.5 . . ?
H31A C31 H31B 109.5 . . ?
C30 C31 H31C 109.5 . . ?
H31A C31 H31C 109.5 . . ?
H31B C31 H31C 109.5 . . ?
C30 C32 H32A 109.5 . . ?
C30 C32 H32B 109.5 . . ?
H32A C32 H32B 109.5 . . ?
C30 C32 H32C 109.5 . . ?
H32A C32 H32C 109.5 . . ?
H32B C32 H32C 109.5 . . ?
C35 C33 C34 110.8(6) . . ?
C35 C33 P2 112.2(4) . . ?
C34 C33 P2 108.6(5) . . ?
C35 C33 H33 108.4 . . ?
C34 C33 H33 108.4 . . ?
P2 C33 H33 108.4 . . ?
C33 C34 H34A 109.5 . . ?
C33 C34 H34B 109.5 . . ?
H34A C34 H34B 109.5 . . ?
C33 C34 H34C 109.5 . . ?
H34A C34 H34C 109.5 . . ?
H34B C34 H34C 109.5 . . ?
C33 C35 H35A 109.5 . . ?
C33 C35 H35B 109.5 . . ?
H35A C35 H35B 109.5 . . ?
C33 C35 H35C 109.5 . . ?
H35A C35 H35C 109.5 . . ?
H35B C35 H35C 109.5 . . ?

loop_
_geom_bond_atom_site_label_1
_geom_bond_atom_site_label_2
_geom_bond_distance
_geom_bond_site_symmetry_2
_geom_bond_publ_flag
Mo1 N1 1.648(6) . ?
Mo1 S1 2.3530(16) . ?
Mo1 P2 2.5083(17) . ?
Mo1 P1 2.5172(16) . ?
Mo1 I1 2.8152(7) . ?
S1 C1 1.782(6) . ?
S1 C13 1.789(6) . ?
P1 C27 1.847(6) . ?
P1 C2 1.850(6) . ?
P1 C24 1.863(6) . ?
P2 C12 1.845(6) . ?
P2 C33 1.855(6) . ?
P2 C30 1.862(6) . ?
C1 C8 1.380(9) . ?
C1 C2 1.395(8) . ?
C2 C3 1.387(8) . ?
C3 C4 1.382(9) . ?
C3 H3 0.9500 . ?
C4 C5 1.412(8) . ?
C4 C14 1.532(9) . ?
C5 C8 1.390(8) . ?
C5 H5 0.9500 . ?
C6 C7 1.383(9) . ?
C6 C10 1.387(9) . ?
C6 H6 0.9500 . ?
C7 C11 1.405(9) . ?
C7 C20 1.536(9) . ?
C8 C9 1.552(8) . ?
C9 C18 1.521(9) . ?
C9 C10 1.549(8) . ?
C9 C19 1.549(9) . ?
C10 C13 1.389(9) . ?
C11 C12 1.407(9) . ?
C11 H11 0.9500 . ?
C12 C13 1.392(8) . ?
C14 C17 1.505(10) . ?
C14 C16 1.537(10) . ?
C14 C15 1.537(11) . ?
C15 H15A 0.9800 . ?
C15 H15B 0.9800 . ?
C15 H15C 0.9800 . ?
C16 H16A 0.9800 . ?
C16 H16B 0.9800 . ?
C16 H16C 0.9800 . ?
C17 H17A 0.9800 . ?
C17 H17B 0.9800 . ?
C17 H17C 0.9800 . ?
C18 H18A 0.9800 . ?
C18 H18B 0.9800 . ?
C18 H18C 0.9800 . ?
C19 H19A 0.9800 . ?
C19 H19B 0.9800 . ?
C19 H19C 0.9800 . ?
C20 C22 1.502(11) . ?
C20 C23 1.504(11) . ?
C20 C21 1.528(11) . ?
C21 H21A 0.9800 . ?
C21 H21B 0.9800 . ?
C21 H21C 0.9800 . ?
C22 H22A 0.9800 . ?
C22 H22B 0.9800 . ?
C22 H22C 0.9800 . ?
C23 H23A 0.9800 . ?
C23 H23B 0.9800 . ?
C23 H23C 0.9800 . ?
C24 C26 1.528(9) . ?
C24 C25 1.529(9) . ?
C24 H24 1.0000 . ?
C25 H25A 0.9500 . ?
C25 H25B 0.9500 . ?
C26 H26A 0.9800 . ?
C26 H26B 0.9800 . ?
C26 H26C 0.9800 . ?
C27 C28 1.529(9) . ?
C27 C29 1.532(9) . ?
C27 H27 1.0000 . ?
C28 H28A 0.9800 . ?
C28 H28B 0.9800 . ?
C28 H28C 0.9800 . ?
C29 H29A 0.9800 . ?
C29 H29B 0.9800 . ?
C29 H29C 0.9800 . ?
C30 C31 1.518(9) . ?
C30 C32 1.530(9) . ?
C30 H30 1.0000 . ?
C31 H31A 0.9800 . ?
C31 H31B 0.9800 . ?
C31 H31C 0.9800 . ?
C32 H32A 0.9800 . ?
C32 H32B 0.9800 . ?
C32 H32C 0.9800 . ?
C33 C35 1.511(10) . ?
C33 C34 1.538(9) . ?
C33 H33 1.0000 . ?
C34 H34A 0.9800 . ?
C34 H34B 0.9800 . ?
C34 H34C 0.9800 . ?
C35 H35A 0.9800 . ?
C35 H35B 0.9800 . ?
C35 H35C 0.9800 . ?

loop_
_geom_torsion_atom_site_label_1
_geom_torsion_atom_site_label_2
_geom_torsion_atom_site_label_3
_geom_torsion_atom_site_label_4
_geom_torsion
_geom_torsion_site_symmetry_1
_geom_torsion_site_symmetry_2
_geom_torsion_site_symmetry_3
_geom_torsion_site_symmetry_4
_geom_torsion_publ_flag
C13 S1 C1 C8 -38.4(6) . . . . ?
Mo1 S1 C1 C8 -153.8(5) . . . . ?
C13 S1 C1 C2 141.3(5) . . . . ?
Mo1 S1 C1 C2 25.9(5) . . . . ?
C8 C1 C2 C3 -1.1(9) . . . . ?
S1 C1 C2 C3 179.2(5) . . . . ?
C8 C1 C2 P1 178.9(5) . . . . ?
S1 C1 C2 P1 -0.9(7) . . . . ?
C27 P1 C2 C3 23.7(6) . . . . ?
C24 P1 C2 C3 -84.1(6) . . . . ?
Mo1 P1 C2 C3 157.9(5) . . . . ?
C27 P1 C2 C1 -156.2(5) . . . . ?
C24 P1 C2 C1 96.0(5) . . . . ?
Mo1 P1 C2 C1 -22.0(5) . . . . ?
C1 C2 C3 C4 3.7(10) . . . . ?
P1 C2 C3 C4 -176.2(5) . . . . ?
C2 C3 C4 C5 -3.8(9) . . . . ?
C2 C3 C4 C14 176.7(6) . . . . ?
C3 C4 C5 C8 1.2(9) . . . . ?
C14 C4 C5 C8 -179.3(6) . . . . ?
C10 C6 C7 C11 1.9(9) . . . . ?
C10 C6 C7 C20 177.7(6) . . . . ?
C2 C1 C8 C5 -1.3(9) . . . . ?
S1 C1 C8 C5 178.4(5) . . . . ?
C2 C1 C8 C9 179.0(6) . . . . ?
S1 C1 C8 C9 -1.3(8) . . . . ?
C4 C5 C8 C1 1.2(9) . . . . ?
C4 C5 C8 C9 -179.1(6) . . . . ?
C1 C8 C9 C18 171.8(6) . . . . ?
C5 C8 C9 C18 -7.9(8) . . . . ?
C1 C8 C9 C10 46.8(8) . . . . ?
C5 C8 C9 C10 -132.9(6) . . . . ?
C1 C8 C9 C19 -70.6(7) . . . . ?
C5 C8 C9 C19 109.8(7) . . . . ?
C7 C6 C10 C13 -3.0(9) . . . . ?
C7 C6 C10 C9 177.6(6) . . . . ?
C18 C9 C10 C6 7.7(8) . . . . ?
C19 C9 C10 C6 -109.7(6) . . . . ?
C8 C9 C10 C6 132.8(6) . . . . ?
C18 C9 C10 C13 -171.6(5) . . . . ?
C19 C9 C10 C13 71.0(7) . . . . ?
C8 C9 C10 C13 -46.5(8) . . . . ?
C6 C7 C11 C12 0.6(9) . . . . ?
C20 C7 C11 C12 -175.3(6) . . . . ?
C7 C11 C12 C13 -1.7(9) . . . . ?
C7 C11 C12 P2 177.4(5) . . . . ?
C33 P2 C12 C13 156.8(5) . . . . ?
C30 P2 C12 C13 -94.7(5) . . . . ?
Mo1 P2 C12 C13 21.4(5) . . . . ?
C33 P2 C12 C11 -22.3(6) . . . . ?
C30 P2 C12 C11 86.1(5) . . . . ?
Mo1 P2 C12 C11 -157.8(5) . . . . ?
C6 C10 C13 C12 1.8(9) . . . . ?
C9 C10 C13 C12 -178.9(5) . . . . ?
C6 C10 C13 S1 -178.5(4) . . . . ?
C9 C10 C13 S1 0.9(8) . . . . ?
C11 C12 C13 C10 0.5(9) . . . . ?
P2 C12 C13 C10 -178.7(5) . . . . ?
C11 C12 C13 S1 -179.3(4) . . . . ?
P2 C12 C13 S1 1.6(6) . . . . ?
C1 S1 C13 C10 38.4(5) . . . . ?
Mo1 S1 C13 C10 154.1(4) . . . . ?
C1 S1 C13 C12 -141.9(5) . . . . ?
Mo1 S1 C13 C12 -26.2(5) . . . . ?
C3 C4 C14 C17 -177.9(6) . . . . ?
C5 C4 C14 C17 2.7(9) . . . . ?
C3 C4 C14 C16 -57.3(8) . . . . ?
C5 C4 C14 C16 123.2(7) . . . . ?
C3 C4 C14 C15 60.8(8) . . . . ?
C5 C4 C14 C15 -118.7(7) . . . . ?
C6 C7 C20 C22 -82.7(9) . . . . ?
C11 C7 C20 C22 93.0(9) . . . . ?
C6 C7 C20 C23 154.3(8) . . . . ?
C11 C7 C20 C23 -30.0(10) . . . . ?
C6 C7 C20 C21 35.6(9) . . . . ?
C11 C7 C20 C21 -148.7(7) . . . . ?
C27 P1 C24 C26 -42.3(5) . . . . ?
C2 P1 C24 C26 64.9(5) . . . . ?
Mo1 P1 C24 C26 176.6(4) . . . . ?
C27 P1 C24 C25 -166.7(5) . . . . ?
C2 P1 C24 C25 -59.6(5) . . . . ?
Mo1 P1 C24 C25 52.2(5) . . . . ?
C2 P1 C27 C28 62.4(5) . . . . ?
C24 P1 C27 C28 169.6(4) . . . . ?
Mo1 P1 C27 C28 -57.0(5) . . . . ?
C2 P1 C27 C29 -173.1(4) . . . . ?
C24 P1 C27 C29 -66.0(5) . . . . ?
Mo1 P1 C27 C29 67.5(5) . . . . ?
C12 P2 C30 C31 58.5(5) . . . . ?
C33 P2 C30 C31 167.2(5) . . . . ?
Mo1 P2 C30 C31 -53.0(5) . . . . ?
C12 P2 C30 C32 -66.8(5) . . . . ?
C33 P2 C30 C32 41.9(6) . . . . ?
Mo1 P2 C30 C32 -178.3(4) . . . . ?
C12 P2 C33 C35 -63.8(5) . . . . ?
C30 P2 C33 C35 -171.7(5) . . . . ?
Mo1 P2 C33 C35 57.6(5) . . . . ?
C12 P2 C33 C34 173.4(4) . . . . ?
C30 P2 C33 C34 65.5(5) . . . . ?
Mo1 P2 C33 C34 -65.2(5) . . . . ?
